data_2214076
loop_
_publ_author_name
'Cao, Yuan'
'Zhang, Jin-Fang'
'Zhang, Chi'

_publ_section_title
;
 A new configuration of the one-dimensional anionic Mo/S/Ag polymer,
 {[Ce(dmac)~7~MeOH][Mo~3~S~12~Ag~3~]}~<i>n~</i> (dmac is
 <i>N</i>,<i>N</i>-dimethylacetamide)
;
_journal_coeditor_code BR2044
_journal_issue 7
_journal_name_full 'Acta Crystallographica Section E'
_journal_page_first m1987
_journal_page_last m1988
_journal_paper_doi 10.1107/S1600536807027389
_journal_volume 63
_journal_year 2007
_chemical_formula_iupac '[Ce (C4 H9 N O)7 (C H4 O)] [Mo3 Ag3 S12]'
_chemical_formula_moiety 'C29 H67 Ce N7 O8 3+, Ag3 Mo3 S12 3-'
_chemical_formula_sum 'C29 H67 Ag3 Ce Mo3 N7 O8 S12'
_chemical_formula_weight 1777.28
_chemical_name_systematic
;
catena-poly[heptakis(N,N'-dimethylacetamide-\kO)(methanol-\kO)cerium(III)
[di-\m~3~-sulfido-octa-\m~2~-sulfido-disulfidotrisilver(I)trimolybdenum(IV)]]
;
_space_group_IT_number 2
_symmetry_cell_setting triclinic
_symmetry_space_group_name_Hall '-P 1'
_symmetry_space_group_name_H-M 'P -1'
_atom_sites_solution_hydrogens geom
_atom_sites_solution_primary direct
_atom_sites_solution_secondary difmap
_audit_creation_method SHELXL97
_cell_angle_alpha 96.10(3)
_cell_angle_beta 98.01(3)
_cell_angle_gamma 101.00(3)
_cell_formula_units_Z 2
_cell_length_a 12.326(3)
_cell_length_b 15.089(3)
_cell_length_c 16.747(3)
_cell_measurement_reflns_used 12323
_cell_measurement_temperature 293(2)
_cell_measurement_theta_max 25.96
_cell_measurement_theta_min 1.24
_cell_volume 2999.3(12)
_computing_cell_refinement 'SET4 and CELDIM in CAD-4-PC Software'
_computing_data_collection 'CAD-4-PC Software (Enraf--Nonius, 1992)'
_computing_data_reduction 'XCAD4 (Harms & Wocadlo, 1995)'
_computing_molecular_graphics SHELXTL
_computing_publication_material SHELXTL
_computing_structure_refinement SHELXTL
_computing_structure_solution 'SHELXTL (Sheldrick, 2000)'
_diffrn_ambient_temperature 293(2)
_diffrn_measured_fraction_theta_full 0.999
_diffrn_measured_fraction_theta_max 0.999
_diffrn_measurement_device_type 'Enraf--Nonius CAD-4'
_diffrn_measurement_method \w
_diffrn_radiation_monochromator graphite
_diffrn_radiation_source 'sealed tube'
_diffrn_radiation_type MoK\a
_diffrn_radiation_wavelength 0.71073
_diffrn_reflns_av_R_equivalents 0.0452
_diffrn_reflns_av_sigmaI/netI 0.0689
_diffrn_reflns_limit_h_max 15
_diffrn_reflns_limit_h_min 0
_diffrn_reflns_limit_k_max 18
_diffrn_reflns_limit_k_min -18
_diffrn_reflns_limit_l_max 20
_diffrn_reflns_limit_l_min -20
_diffrn_reflns_number 12323
_diffrn_reflns_theta_full 25.96
_diffrn_reflns_theta_max 25.96
_diffrn_reflns_theta_min 1.24
_diffrn_standards_decay_% 0
_diffrn_standards_interval_time 120
_diffrn_standards_number 3
_exptl_absorpt_coefficient_mu 2.770
_exptl_absorpt_correction_T_max 0.6101
_exptl_absorpt_correction_T_min 0.4937
_exptl_absorpt_correction_type psi-scan
_exptl_absorpt_process_details '(XCAD4; Harms & Wocadlo, 1995)'
_exptl_crystal_colour black-red
_exptl_crystal_density_diffrn 1.968
_exptl_crystal_density_method 'not measured'
_exptl_crystal_description prism
_exptl_crystal_F_000 1740
_exptl_crystal_size_max 0.25
_exptl_crystal_size_mid 0.20
_exptl_crystal_size_min 0.18
_refine_diff_density_max 1.301
_refine_diff_density_min -0.869
_refine_ls_extinction_method none
_refine_ls_goodness_of_fit_ref 1.003
_refine_ls_hydrogen_treatment constr
_refine_ls_matrix_type full
_refine_ls_number_parameters 616
_refine_ls_number_reflns 11741
_refine_ls_number_restraints 9
_refine_ls_restrained_S_all 1.003
_refine_ls_R_factor_all 0.0730
_refine_ls_R_factor_gt 0.0540
_refine_ls_shift/su_max 0.001
_refine_ls_shift/su_mean 0.000
_refine_ls_structure_factor_coef Fsqd
_refine_ls_weighting_details 'calc w=1/[\s^2^(Fo^2^)+(0.065P)^2^] where P=(Fo^2^+2Fc^2^)/3'
_refine_ls_weighting_scheme calc
_refine_ls_wR_factor_gt 0.1266
_refine_ls_wR_factor_ref 0.1421
_reflns_number_gt 8829
_reflns_number_total 11741
_reflns_threshold_expression I>2\s(I)
_cod_data_source_file br2044.cif
_cod_data_source_block I
_cod_database_code 2214076
_cod_database_fobs_code 2214076

loop_
_symmetry_equiv_pos_as_xyz
'x, y, z'
'-x, -y, -z'

loop_
_atom_site_type_symbol
_atom_site_label
_atom_site_fract_x
_atom_site_fract_y
_atom_site_fract_z
_atom_site_U_iso_or_equiv
_atom_site_adp_type
_atom_site_calc_flag
_atom_site_refinement_flags
_atom_site_occupancy
_atom_site_disorder_assembly
_atom_site_disorder_group
Ce Ce1 0.25569(4) 0.25542(3) 0.26384(3) 0.03690(12) Uani d . 1 A .
Mo Mo3 -0.21526(6) 0.30112(5) 0.57263(4) 0.03952(16) Uani d . 1 . .
Mo Mo1 0.66703(5) 0.23209(5) 0.89485(4) 0.03867(16) Uani d . 1 . .
Mo Mo2 0.22670(6) 0.25434(5) 0.71991(4) 0.03925(16) Uani d . 1 . .
Ag Ag2 0.01230(5) 0.27838(4) 0.63464(4) 0.04257(15) Uani d . 1 . .
Ag Ag1 0.44028(5) 0.23634(5) 0.81193(4) 0.04697(16) Uani d . 1 . .
Ag Ag3 -0.26820(6) 0.27206(4) 0.73640(4) 0.04776(16) Uani d . 1 . .
S S7 0.16012(18) 0.20197(16) 0.59142(13) 0.0483(5) Uani d . 1 . .
S S11 -0.31129(18) 0.38494(15) 0.64026(13) 0.0456(4) Uani d . 1 . .
S S10 -0.18108(19) 0.18235(15) 0.63386(15) 0.0521(5) Uani d . 1 . .
S S6 0.38461(19) 0.35212(15) 0.72524(15) 0.0542(5) Uani d . 1 . .
S S5 0.24748(19) 0.13581(15) 0.78314(16) 0.0533(5) Uani d . 1 . .
S S4 0.58495(19) 0.14711(14) 0.77510(14) 0.0503(5) Uani d . 1 . .
S S12 -0.3167(2) 0.24885(18) 0.45738(14) 0.0579(6) Uani d . 1 . .
S S3 0.5513(2) 0.30032(17) 0.95274(14) 0.0543(5) Uani d . 1 . .
S S8 0.1154(2) 0.32516(16) 0.78014(14) 0.0532(5) Uani d . 1 . .
S S9 -0.0618(2) 0.39019(16) 0.55104(15) 0.0543(5) Uani d . 1 . .
S S2 0.7228(2) 0.14308(16) 0.97578(15) 0.0552(5) Uani d . 1 . .
S S1 0.8153(2) 0.33502(18) 0.88300(15) 0.0600(6) Uani d . 1 . .
O O1 0.2916(6) 0.3164(4) 0.1362(4) 0.0565(15) Uani d D 1 . .
N N1 0.2963(10) 0.3762(10) 0.0245(10) 0.053(4) Uani d P 0.63(3) A 1
C C1 0.3137(15) 0.3835(15) 0.1020(13) 0.062(5) Uani d P 0.63(3) A 1
C C11 0.373(2) 0.4798(16) 0.1453(11) 0.042(5) Uani d P 0.63(3) A 1
H H11A 0.3805 0.4802 0.2031 0.064 Uiso calc PR 0.63(3) A 1
H H11B 0.3289 0.5231 0.1294 0.064 Uiso calc PR 0.63(3) A 1
H H11C 0.4455 0.4958 0.1301 0.064 Uiso calc PR 0.63(3) A 1
C C12 0.244(2) 0.2814(19) -0.0182(19) 0.055(8) Uani d P 0.63(3) A 1
H H12A 0.2288 0.2412 0.0216 0.083 Uiso calc PR 0.63(3) A 1
H H12B 0.2940 0.2601 -0.0509 0.083 Uiso calc PR 0.63(3) A 1
H H12C 0.1748 0.2825 -0.0523 0.083 Uiso calc PR 0.63(3) A 1
C C13 0.323(2) 0.4524(15) -0.0244(16) 0.051(5) Uani d P 0.63(3) A 1
H H13A 0.3429 0.5094 0.0111 0.077 Uiso calc PR 0.63(3) A 1
H H13B 0.2591 0.4525 -0.0641 0.077 Uiso calc PR 0.63(3) A 1
H H13C 0.3851 0.4444 -0.0515 0.077 Uiso calc PR 0.63(3) A 1
N N1' 0.3063(19) 0.4207(14) 0.0662(14) 0.051(7) Uani d PD 0.37(3) A 2
C C1' 0.282(2) 0.3342(13) 0.0651(10) 0.050(8) Uani d PD 0.37(3) A 2
C C11' 0.275(4) 0.275(3) -0.016(2) 0.044(10) Uani d PD 0.37(3) A 2
H H11D 0.2680 0.3115 -0.0592 0.066 Uiso calc PR 0.37(3) A 2
H H11E 0.2107 0.2260 -0.0234 0.066 Uiso calc PR 0.37(3) A 2
H H11F 0.3415 0.2511 -0.0156 0.066 Uiso calc PR 0.37(3) A 2
C C12' 0.338(4) 0.478(3) 0.149(2) 0.072(18) Uani d PD 0.37(3) A 2
H H12D 0.3259 0.4397 0.1904 0.109 Uiso calc PR 0.37(3) A 2
H H12E 0.2921 0.5228 0.1521 0.109 Uiso calc PR 0.37(3) A 2
H H12F 0.4152 0.5081 0.1568 0.109 Uiso calc PR 0.37(3) A 2
C C13' 0.303(4) 0.469(3) -0.0072(18) 0.056(12) Uani d PD 0.37(3) A 2
H H13D 0.3256 0.5339 0.0096 0.084 Uiso calc PR 0.37(3) A 2
H H13E 0.2285 0.4553 -0.0374 0.084 Uiso calc PR 0.37(3) A 2
H H13F 0.3536 0.4501 -0.0410 0.084 Uiso calc PR 0.37(3) A 2
O O2 0.3846(5) 0.1674(4) 0.2114(4) 0.0525(15) Uani d . 1 . .
N N2 0.5164(6) 0.0950(5) 0.1864(5) 0.0509(17) Uani d D 1 . .
C C2 0.4278(7) 0.1245(6) 0.1617(5) 0.049(2) Uani d D 1 A .
C C21 0.3960(7) 0.1166(7) 0.0700(6) 0.055(2) Uani d D 1 . .
H H21A 0.3323 0.1436 0.0572 0.083 Uiso calc R 1 A .
H H21B 0.3777 0.0535 0.0470 0.083 Uiso calc R 1 . .
H H21C 0.4578 0.1478 0.0477 0.083 Uiso calc R 1 . .
C C22 0.5481(9) 0.1043(7) 0.2779(6) 0.069(3) Uani d D 1 A .
H H22A 0.5020 0.1396 0.3032 0.104 Uiso calc R 1 . .
H H22B 0.6254 0.1343 0.2936 0.104 Uiso calc R 1 . .
H H22C 0.5371 0.0449 0.2949 0.104 Uiso calc R 1 . .
C C23 0.5706(8) 0.0382(7) 0.1323(6) 0.063(2) Uani d D 1 A .
H H23A 0.5422 0.0410 0.0764 0.094 Uiso calc R 1 . .
H H23B 0.5541 -0.0239 0.1428 0.094 Uiso calc R 1 . .
H H23C 0.6502 0.0608 0.1427 0.094 Uiso calc R 1 . .
O O3 0.1029(5) 0.3306(5) 0.2131(4) 0.0573(16) Uani d . 1 . .
N N3 -0.0014(7) 0.4207(5) 0.1652(4) 0.0559(19) Uani d . 1 . .
C C3 0.0411(8) 0.3489(6) 0.1572(6) 0.056(2) Uani d . 1 A .
C C31 -0.0048(8) 0.2886(7) 0.0780(6) 0.063(3) Uani d . 1 . .
H H31A 0.0301 0.2369 0.0752 0.094 Uiso calc R 1 A .
H H31B 0.0103 0.3221 0.0337 0.094 Uiso calc R 1 . .
H H31C -0.0843 0.2681 0.0742 0.094 Uiso calc R 1 . .
C C32 0.0317(10) 0.4821(7) 0.2463(6) 0.067(3) Uani d . 1 A .
H H32A 0.0839 0.4583 0.2817 0.101 Uiso calc R 1 . .
H H32B -0.0338 0.4845 0.2708 0.101 Uiso calc R 1 . .
H H32C 0.0659 0.5423 0.2378 0.101 Uiso calc R 1 . .
C C33 -0.0857(9) 0.4431(8) 0.1035(7) 0.066(3) Uani d . 1 A .
H H33A -0.1028 0.3969 0.0570 0.099 Uiso calc R 1 . .
H H33B -0.0566 0.5010 0.0873 0.099 Uiso calc R 1 . .
H H33C -0.1526 0.4462 0.1261 0.099 Uiso calc R 1 . .
O O5 0.1308(6) 0.1204(4) 0.1755(4) 0.0599(17) Uani d . 1 . .
N N5 0.0311(7) -0.0145(5) 0.1339(5) 0.061(2) Uani d . 1 . .
C C5 0.1202(10) 0.0364(8) 0.1709(6) 0.069(3) Uani d . 1 A .
C C51 0.2056(9) -0.0116(6) 0.2111(6) 0.067(3) Uani d . 1 . .
H H51A 0.2697 0.0328 0.2393 0.101 Uiso calc R 1 A .
H H51B 0.2284 -0.0507 0.1704 0.101 Uiso calc R 1 . .
H H51C 0.1731 -0.0474 0.2492 0.101 Uiso calc R 1 . .
C C52 -0.0618(9) 0.0308(6) 0.1024(7) 0.060(2) Uani d . 1 A .
H H52A -0.0365 0.0958 0.1136 0.090 Uiso calc R 1 . .
H H52B -0.1253 0.0126 0.1288 0.090 Uiso calc R 1 . .
H H52C -0.0830 0.0130 0.0447 0.090 Uiso calc R 1 . .
C C53 0.0090(8) -0.1155(7) 0.1205(6) 0.060(2) Uani d . 1 A .
H H53A 0.0732 -0.1359 0.1452 0.090 Uiso calc R 1 . .
H H53B -0.0057 -0.1366 0.0631 0.090 Uiso calc R 1 . .
H H53C -0.0549 -0.1395 0.1444 0.090 Uiso calc R 1 . .
O O6 0.3340(5) 0.1890(4) 0.3810(4) 0.0477(14) Uani d . 1 . .
N N6 0.3873(6) 0.1322(5) 0.4908(4) 0.0523(18) Uani d . 1 . .
C C6 0.3731(8) 0.1975(6) 0.4534(6) 0.053(2) Uani d . 1 A .
C C61 0.4061(8) 0.2932(6) 0.5061(6) 0.064(3) Uani d . 1 . .
H H61A 0.3902 0.3388 0.4730 0.096 Uiso calc R 1 A .
H H61B 0.4846 0.3061 0.5278 0.096 Uiso calc R 1 . .
H H61C 0.3637 0.2936 0.5501 0.096 Uiso calc R 1 . .
C C62 0.3572(9) 0.0382(6) 0.4430(6) 0.061(3) Uani d . 1 A .
H H62A 0.3241 0.0415 0.3882 0.092 Uiso calc R 1 . .
H H62B 0.3048 -0.0006 0.4680 0.092 Uiso calc R 1 . .
H H62C 0.4236 0.0139 0.4421 0.092 Uiso calc R 1 . .
C C63 0.4383(8) 0.1383(7) 0.5773(5) 0.058(2) Uani d . 1 A .
H H63A 0.4560 0.2008 0.6020 0.086 Uiso calc R 1 . .
H H63B 0.5056 0.1147 0.5804 0.086 Uiso calc R 1 . .
H H63C 0.3864 0.1032 0.6056 0.086 Uiso calc R 1 . .
O O7 0.4431(5) 0.3621(4) 0.3000(4) 0.0526(15) Uani d . 1 . .
N N7 0.6201(7) 0.3994(6) 0.2894(5) 0.061(2) Uani d . 1 . .
C C7 0.5409(8) 0.4003(7) 0.3275(6) 0.059(2) Uani d . 1 A .
C C71 0.5676(9) 0.4684(7) 0.4077(6) 0.063(3) Uani d . 1 . .
H H71A 0.4996 0.4708 0.4289 0.094 Uiso calc R 1 A .
H H71B 0.6005 0.5279 0.3967 0.094 Uiso calc R 1 . .
H H71C 0.6191 0.4485 0.4469 0.094 Uiso calc R 1 . .
C C72 0.5890(9) 0.3481(7) 0.2047(6) 0.063(3) Uani d . 1 A .
H H72A 0.5102 0.3221 0.1941 0.094 Uiso calc R 1 . .
H H72B 0.6303 0.3004 0.1999 0.094 Uiso calc R 1 . .
H H72C 0.6068 0.3891 0.1661 0.094 Uiso calc R 1 . .
C C73 0.7404(8) 0.4434(7) 0.3211(6) 0.057(2) Uani d . 1 A .
H H73A 0.7463 0.4767 0.3742 0.086 Uiso calc R 1 . .
H H73B 0.7678 0.4844 0.2848 0.086 Uiso calc R 1 . .
H H73C 0.7842 0.3972 0.3245 0.086 Uiso calc R 1 . .
O O8 0.0996(5) 0.1932(4) 0.3294(4) 0.0537(15) Uani d . 1 . .
N N8 -0.0321(6) 0.0976(5) 0.3725(5) 0.0524(18) Uani d . 1 . .
C C8 0.0026(9) 0.1720(7) 0.3435(6) 0.058(2) Uani d . 1 A .
C C81 -0.0862(8) 0.2282(6) 0.3240(5) 0.052(2) Uani d . 1 . .
H H81A -0.0531 0.2823 0.3035 0.079 Uiso calc R 1 A .
H H81B -0.1150 0.2449 0.3725 0.079 Uiso calc R 1 . .
H H81C -0.1461 0.1928 0.2837 0.079 Uiso calc R 1 . .
C C82 0.0511(8) 0.0383(6) 0.3886(6) 0.054(2) Uani d . 1 A .
H H82A 0.1198 0.0641 0.3710 0.081 Uiso calc R 1 . .
H H82B 0.0215 -0.0216 0.3592 0.081 Uiso calc R 1 . .
H H82C 0.0653 0.0345 0.4458 0.081 Uiso calc R 1 . .
C C83 -0.1457(9) 0.0642(7) 0.3895(7) 0.064(3) Uani d . 1 A .
H H83A -0.1923 0.1061 0.3749 0.096 Uiso calc R 1 . .
H H83B -0.1421 0.0593 0.4465 0.096 Uiso calc R 1 . .
H H83C -0.1766 0.0054 0.3584 0.096 Uiso calc R 1 . .
O O4 0.2456(5) 0.3896(4) 0.3731(4) 0.0509(14) Uani d . 1 . .
C C4 0.1747(8) 0.3940(7) 0.4364(6) 0.060(2) Uani d . 1 A .
H H4A 0.1950 0.4534 0.4679 0.089 Uiso calc R 1 . .
H H4B 0.1854 0.3488 0.4713 0.089 Uiso calc R 1 . .
H H4C 0.0976 0.3826 0.4114 0.089 Uiso calc R 1 . .

loop_
_atom_site_aniso_label
_atom_site_aniso_U_11
_atom_site_aniso_U_22
_atom_site_aniso_U_33
_atom_site_aniso_U_12
_atom_site_aniso_U_13
_atom_site_aniso_U_23
Ce1 0.0382(2) 0.0364(2) 0.0348(2) 0.00785(17) 0.00085(17) 0.00563(16)
Mo3 0.0361(3) 0.0395(3) 0.0415(4) 0.0063(3) 0.0031(3) 0.0064(3)
Mo1 0.0342(3) 0.0453(4) 0.0355(3) 0.0067(3) 0.0006(3) 0.0104(3)
Mo2 0.0373(3) 0.0391(3) 0.0422(4) 0.0133(3) 0.0006(3) 0.0072(3)
Ag2 0.0357(3) 0.0480(3) 0.0421(3) 0.0071(2) -0.0015(2) 0.0111(3)
Ag1 0.0406(3) 0.0527(4) 0.0433(3) 0.0049(3) -0.0012(3) 0.0067(3)
Ag3 0.0602(4) 0.0394(3) 0.0421(3) 0.0030(3) 0.0119(3) 0.0071(3)
S7 0.0436(11) 0.0579(12) 0.0402(10) 0.0112(9) 0.0006(9) -0.0013(9)
S11 0.0428(11) 0.0491(11) 0.0458(11) 0.0138(9) 0.0041(9) 0.0068(9)
S10 0.0461(12) 0.0503(12) 0.0623(13) 0.0139(10) 0.0130(10) 0.0061(10)
S6 0.0483(12) 0.0475(11) 0.0576(13) 0.0021(9) -0.0120(10) 0.0082(10)
S5 0.0481(12) 0.0448(11) 0.0677(14) 0.0115(9) 0.0109(11) 0.0062(10)
S4 0.0487(12) 0.0408(10) 0.0573(13) 0.0034(9) 0.0056(10) 0.0033(9)
S12 0.0554(13) 0.0649(14) 0.0452(12) 0.0118(11) -0.0065(10) -0.0078(10)
S3 0.0498(12) 0.0637(14) 0.0489(12) 0.0083(10) 0.0146(10) 0.0035(10)
S8 0.0546(13) 0.0562(13) 0.0496(12) 0.0159(10) 0.0071(10) 0.0053(10)
S9 0.0486(12) 0.0553(13) 0.0605(13) 0.0117(10) 0.0138(10) 0.0072(10)
S2 0.0637(14) 0.0487(12) 0.0533(12) 0.0141(11) 0.0026(11) 0.0116(10)
S1 0.0501(13) 0.0661(14) 0.0557(13) -0.0089(11) 0.0026(10) 0.0181(11)
O1 0.062(4) 0.051(4) 0.053(4) 0.007(3) 0.006(3) 0.005(3)
N1 0.042(7) 0.052(9) 0.059(9) 0.003(6) -0.005(6) 0.009(7)
C1 0.047(9) 0.069(14) 0.069(13) 0.019(9) -0.001(9) 0.009(11)
C11 0.036(14) 0.050(10) 0.036(8) 0.004(8) -0.008(6) 0.009(7)
C12 0.032(16) 0.048(10) 0.076(14) 0.011(9) -0.018(10) -0.005(8)
C13 0.053(12) 0.047(9) 0.052(13) 0.011(8) 0.005(9) 0.000(10)
N1' 0.043(12) 0.050(15) 0.044(15) -0.012(10) -0.006(10) -0.014(12)
C1' 0.054(15) 0.051(15) 0.028(13) -0.014(12) -0.009(10) -0.011(12)
C11' 0.02(2) 0.06(2) 0.044(17) 0.012(14) 0.009(14) 0.000(14)
C12' 0.04(3) 0.06(2) 0.10(3) -0.025(19) -0.004(18) 0.001(18)
C13' 0.06(2) 0.08(3) 0.026(14) 0.029(17) 0.002(12) -0.023(14)
O2 0.051(3) 0.049(3) 0.059(4) 0.012(3) 0.023(3) -0.005(3)
N2 0.053(4) 0.046(4) 0.056(4) 0.013(3) 0.005(3) 0.017(3)
C2 0.045(5) 0.048(5) 0.049(5) -0.002(4) 0.006(4) 0.009(4)
C21 0.041(5) 0.061(5) 0.062(6) 0.011(4) -0.007(4) 0.017(4)
C22 0.077(7) 0.055(5) 0.063(6) 0.023(5) -0.031(5) -0.008(5)
C23 0.056(6) 0.064(6) 0.067(6) 0.004(5) 0.020(5) 0.004(5)
O3 0.051(4) 0.066(4) 0.049(3) 0.011(3) -0.001(3) -0.003(3)
N3 0.061(5) 0.058(4) 0.044(4) 0.014(4) -0.015(3) 0.012(3)
C3 0.059(5) 0.056(5) 0.045(5) 0.013(4) -0.006(4) -0.007(4)
C31 0.047(5) 0.061(6) 0.071(6) 0.005(4) 0.003(5) -0.013(5)
C32 0.080(7) 0.049(5) 0.067(6) 0.011(5) -0.005(5) 0.007(5)
C33 0.058(6) 0.075(7) 0.068(6) 0.023(5) 0.001(5) 0.021(5)
O5 0.060(4) 0.052(4) 0.058(4) 0.007(3) -0.002(3) -0.015(3)
N5 0.073(5) 0.040(4) 0.064(5) 0.000(4) 0.012(4) -0.004(3)
C5 0.070(7) 0.068(7) 0.055(6) -0.011(5) -0.006(5) 0.010(5)
C51 0.079(7) 0.048(5) 0.065(6) -0.006(5) -0.010(5) 0.027(5)
C52 0.073(6) 0.040(4) 0.078(7) 0.024(4) 0.030(5) 0.016(4)
C53 0.040(5) 0.064(6) 0.066(6) -0.010(4) 0.015(4) -0.009(5)
O6 0.041(3) 0.045(3) 0.051(3) 0.008(2) -0.017(3) 0.011(3)
N6 0.057(4) 0.058(4) 0.038(4) 0.024(4) -0.014(3) -0.003(3)
C6 0.049(5) 0.043(4) 0.064(6) 0.012(4) -0.006(4) 0.010(4)
C61 0.057(6) 0.046(5) 0.079(7) 0.005(4) -0.027(5) 0.027(5)
C62 0.074(6) 0.043(5) 0.056(5) 0.001(4) -0.020(5) 0.021(4)
C63 0.050(5) 0.069(6) 0.049(5) 0.010(4) -0.004(4) 0.010(4)
O7 0.048(3) 0.051(3) 0.047(3) -0.013(3) 0.009(3) -0.007(3)
N7 0.053(5) 0.062(5) 0.062(5) 0.005(4) 0.003(4) 0.007(4)
C7 0.048(5) 0.054(5) 0.066(6) -0.003(4) 0.003(5) 0.007(5)
C71 0.058(6) 0.053(5) 0.068(6) -0.001(4) 0.003(5) -0.007(5)
C72 0.064(6) 0.056(5) 0.055(5) -0.006(5) 0.000(5) -0.004(4)
C73 0.057(5) 0.061(5) 0.045(5) -0.003(4) 0.002(4) 0.001(4)
O8 0.050(4) 0.062(4) 0.051(3) 0.010(3) 0.018(3) 0.010(3)
N8 0.046(4) 0.065(5) 0.049(4) 0.019(4) 0.010(3) 0.008(4)
C8 0.063(6) 0.054(5) 0.058(5) 0.013(5) 0.003(5) 0.012(4)
C81 0.061(5) 0.044(5) 0.049(5) 0.002(4) 0.007(4) 0.014(4)
C82 0.048(5) 0.051(5) 0.060(5) 0.004(4) 0.013(4) 0.008(4)
C83 0.066(6) 0.053(5) 0.068(6) 0.011(5) -0.003(5) 0.014(5)
O4 0.062(4) 0.039(3) 0.048(3) 0.012(3) 0.002(3) -0.002(2)
C4 0.066(6) 0.066(6) 0.045(5) 0.024(5) -0.008(4) 0.003(4)

loop_
_atom_type_symbol
_atom_type_description
_atom_type_scat_dispersion_real
_atom_type_scat_dispersion_imag
_atom_type_scat_source
C C 0.0033 0.0016 'International Tables Vol C Tables 4.2.6.8 and 6.1.1.4'
H H 0.0000 0.0000 'International Tables Vol C Tables 4.2.6.8 and 6.1.1.4'
N N 0.0061 0.0033 'International Tables Vol C Tables 4.2.6.8 and 6.1.1.4'
O O 0.0106 0.0060 'International Tables Vol C Tables 4.2.6.8 and 6.1.1.4'
S S 0.1246 0.1234 'International Tables Vol C Tables 4.2.6.8 and 6.1.1.4'
Ag Ag -0.8971 1.1015 'International Tables Vol C Tables 4.2.6.8 and 6.1.1.4'
Ce Ce -0.2486 2.6331 'International Tables Vol C Tables 4.2.6.8 and 6.1.1.4'
Mo Mo -1.6832 0.6857 'International Tables Vol C Tables 4.2.6.8 and 6.1.1.4'

loop_
_geom_angle_atom_site_label_1
_geom_angle_atom_site_label_2
_geom_angle_atom_site_label_3
_geom_angle_site_symmetry_1
_geom_angle_site_symmetry_3
_geom_angle
_geom_angle_publ_flag
O8 Ce1 O2 . . 124.7(2) ?
O8 Ce1 O6 . . 73.1(2) ?
O2 Ce1 O6 . . 75.0(2) ?
O8 Ce1 O3 . . 75.1(2) ?
O2 Ce1 O3 . . 139.8(2) ?
O6 Ce1 O3 . . 143.4(2) ?
O8 Ce1 O1 . . 139.9(2) ?
O2 Ce1 O1 . . 75.7(2) ?
O6 Ce1 O1 . . 145.6(2) ?
O3 Ce1 O1 . . 70.1(2) ?
O8 Ce1 O5 . . 69.2(2) ?
O2 Ce1 O5 . . 75.6(2) ?
O6 Ce1 O5 . . 103.0(2) ?
O3 Ce1 O5 . . 81.9(2) ?
O1 Ce1 O5 . . 86.6(2) ?
O8 Ce1 O7 . . 139.1(2) ?
O2 Ce1 O7 . . 76.0(2) ?
O6 Ce1 O7 . . 81.0(2) ?
O3 Ce1 O7 . . 113.3(2) ?
O1 Ce1 O7 . . 74.8(2) ?
O5 Ce1 O7 . . 149.2(2) ?
O8 Ce1 O4 . . 76.1(2) ?
O2 Ce1 O4 . . 142.9(2) ?
O6 Ce1 O4 . . 84.62(19) ?
O3 Ce1 O4 . . 70.5(2) ?
O1 Ce1 O4 . . 109.1(2) ?
O5 Ce1 O4 . . 140.1(2) ?
O7 Ce1 O4 . . 70.3(2) ?
S12 Mo3 S9 . . 107.79(11) no
S12 Mo3 S11 . . 106.54(9) no
S9 Mo3 S11 . . 108.80(9) no
S12 Mo3 S10 . . 107.68(10) no
S9 Mo3 S10 . . 112.83(9) no
S11 Mo3 S10 . . 112.89(9) no
Ag2 Mo3 Ag3 . . 86.51(4) no
S2 Mo1 S3 . . 107.19(10) no
S2 Mo1 S1 . . 107.36(10) no
S3 Mo1 S1 . . 108.89(11) no
S2 Mo1 S4 . . 108.10(9) no
S3 Mo1 S4 . . 112.48(9) no
S1 Mo1 S4 . . 112.55(10) no
Ag1 Mo1 Ag3 . 1_655 83.24(3) no
S8 Mo2 S6 . . 107.53(10) no
S8 Mo2 S7 . . 113.29(9) no
S6 Mo2 S7 . . 108.06(10) no
S8 Mo2 S5 . . 107.83(10) no
S6 Mo2 S5 . . 113.00(9) no
S7 Mo2 S5 . . 107.24(10) no
Ag2 Mo2 Ag1 . . 177.26(3) no
S7 Ag2 S9 . . 120.29(8) no
S7 Ag2 S10 . . 118.75(8) no
S9 Ag2 S10 . . 93.70(8) no
S7 Ag2 S8 . . 93.32(8) no
S9 Ag2 S8 . . 122.38(8) no
S10 Ag2 S8 . . 110.11(9) no
Mo2 Ag2 Mo3 . . 171.36(3) no
S5 Ag1 S6 . . 93.59(8) no
S5 Ag1 S4 . . 110.62(8) no
S6 Ag1 S4 . . 120.53(9) no
S5 Ag1 S3 . . 125.48(9) no
S6 Ag1 S3 . . 115.81(8) no
S4 Ag1 S3 . . 93.18(8) no
Mo2 Ag1 Mo1 . . 174.07(3) no
S1 Ag3 S11 1_455 . 117.64(8) no
S1 Ag3 S10 1_455 . 127.35(9) no
S11 Ag3 S10 . . 93.57(8) no
S1 Ag3 S4 1_455 1_455 93.65(8) no
S11 Ag3 S4 . 1_455 124.63(8) no
S10 Ag3 S4 . 1_455 102.10(8) no
Mo2 S7 Ag2 . . 77.22(7) ?
Mo3 S11 Ag3 . . 76.66(7) ?
Mo3 S10 Ag2 . . 75.96(8) ?
Mo3 S10 Ag3 . . 76.20(7) ?
Ag2 S10 Ag3 . . 105.48(9) ?
Mo2 S6 Ag1 . . 76.70(8) ?
Mo2 S5 Ag1 . . 76.44(8) ?
Mo1 S4 Ag1 . . 76.06(8) ?
Mo1 S4 Ag3 . 1_655 75.79(7) ?
Ag1 S4 Ag3 . 1_655 101.22(8) ?
Mo1 S3 Ag1 . . 77.02(8) ?
Mo2 S8 Ag2 . . 76.15(8) ?
Mo3 S9 Ag2 . . 76.90(8) ?
Mo1 S1 Ag3 . 1_655 77.08(8) ?

loop_
_geom_bond_atom_site_label_1
_geom_bond_atom_site_label_2
_geom_bond_site_symmetry_2
_geom_bond_distance
_geom_bond_publ_flag
Ce1 O8 . 2.430(6) no
Ce1 O2 . 2.450(6) no
Ce1 O6 . 2.458(5) no
Ce1 O3 . 2.476(7) no
Ce1 O1 . 2.478(6) no
Ce1 O5 . 2.497(6) no
Ce1 O7 . 2.506(6) no
Ce1 O4 . 2.615(6) no
Mo3 S12 . 2.131(2) no
Mo3 S9 . 2.199(3) no
Mo3 S11 . 2.219(2) no
Mo3 S10 . 2.236(2) no
Mo3 Ag2 . 2.9487(12) no
Mo3 Ag3 . 2.9641(11) no
Mo1 S2 . 2.143(2) no
Mo1 S3 . 2.183(3) no
Mo1 S1 . 2.208(2) no
Mo1 S4 . 2.254(3) no
Mo1 Ag1 . 2.9579(12) no
Mo1 Ag3 1_655 2.9646(11) no
Mo2 S8 . 2.181(2) no
Mo2 S6 . 2.191(3) no
Mo2 S7 . 2.197(2) no
Mo2 S5 . 2.211(2) no
Mo2 Ag2 . 2.9290(12) no
Mo2 Ag1 . 2.9343(12) no
Ag2 S7 . 2.483(2) no
Ag2 S9 . 2.525(3) no
Ag2 S10 . 2.540(3) no
Ag2 S8 . 2.545(3) no
Ag1 S5 . 2.516(3) no
Ag1 S6 . 2.520(2) no
Ag1 S4 . 2.534(3) no
Ag1 S3 . 2.545(3) no
Ag3 S1 1_455 2.533(3) no
Ag3 S11 . 2.543(2) no
Ag3 S10 . 2.551(2) no
Ag3 S4 1_455 2.556(2) no
Ag3 Mo1 1_455 2.9646(11) no
S4 Ag3 1_655 2.556(2) no
S1 Ag3 1_655 2.533(3) no
O1 C1 . 1.22(2) ?
O1 C1' . 1.242(15) ?
N1 C1 . 1.28(3) ?
N1 C13 . 1.49(2) ?
N1 C12 . 1.51(3) ?
C1 C11 . 1.55(3) ?
N1' C1' . 1.28(2) ?
N1' C13' . 1.50(2) ?
N1' C12' . 1.51(2) ?
C1' C11' . 1.52(2) ?
O2 C2 . 1.240(10) ?
N2 C2 . 1.288(11) ?
N2 C23 . 1.491(12) ?
N2 C22 . 1.512(12) ?
C2 C21 . 1.518(12) ?
O3 C3 . 1.213(11) ?
N3 C3 . 1.291(12) ?
N3 C33 . 1.474(11) ?
N3 C32 . 1.518(12) ?
C3 C31 . 1.500(12) ?
O5 C5 . 1.243(13) ?
N5 C5 . 1.252(13) ?
N5 C53 . 1.483(12) ?
N5 C52 . 1.505(13) ?
C5 C51 . 1.511(15) ?
O6 C6 . 1.225(11) ?
N6 C6 . 1.248(11) ?
N6 C63 . 1.484(10) ?
N6 C62 . 1.505(11) ?
C6 C61 . 1.561(13) ?
O7 C7 . 1.234(11) ?
N7 C7 . 1.239(13) ?
N7 C73 . 1.500(12) ?
N7 C72 . 1.503(12) ?
C7 C71 . 1.557(14) ?
O8 C8 . 1.239(12) ?
N8 C8 . 1.291(12) ?
N8 C83 . 1.473(13) ?
N8 C82 . 1.500(12) ?
C8 C81 . 1.530(13) ?
O4 C4 . 1.467(12) ?
